data_1546802
loop_
_publ_author_name
'Lam, Shuk Mei'
'Wong, Wing-Tak'
'Chiu, Pauline'

_publ_section_title
;
 An Approach to the Welwistatin Core via a Diazoketone Rearrangement-Ring
 Expansion Strategy.
;
_journal_issue 17
_journal_name_full 'Organic letters'
_journal_page_first 4468
_journal_page_last 4471
_journal_paper_doi 10.1021/acs.orglett.7b01988
_journal_volume 19
_journal_year 2017
_chemical_formula_moiety 'C16 H15 Br N2 O4'
_chemical_formula_sum 'C16 H15 Br N2 O4'
_chemical_formula_weight 379.21
_space_group_crystal_system monoclinic
_space_group_IT_number 14
_space_group_name_Hall '-P 2yn'
_space_group_name_H-M_alt 'P 1 21/n 1'
_symmetry_space_group_name_Hall '-P 2yn'
_symmetry_space_group_name_H-M 'P 1 21/n 1'
_atom_sites_solution_hydrogens mixed
_atom_sites_solution_primary direct
_atom_sites_solution_secondary difmap
_audit_creation_method SHELXL-2014/7
_cell_angle_alpha 90
_cell_angle_beta 113.0440(10)
_cell_angle_gamma 90
_cell_formula_units_Z 4
_cell_length_a 13.6026(12)
_cell_length_b 8.5240(8)
_cell_length_c 14.8834(14)
_cell_measurement_reflns_used 8512
_cell_measurement_temperature 302(2)
_cell_measurement_theta_max 25.03
_cell_measurement_theta_min 2.60
_cell_volume 1588.0(3)
_computing_cell_refinement 'SAINT (Bruker AXS Inc, 2006)'
_computing_data_collection 'SMART (Bruker AXS Inc, 1998)'
_computing_data_reduction 'SHELXL-97 (Sheldrick, 2008)'
_computing_molecular_graphics 'MERCURY (Macrae et al., 2008)'
_computing_publication_material 'SHELXL-2014/7 (Sheldrick, 2014)'
_computing_structure_refinement 'SHELXL-2014/7 (Sheldrick, 2014)'
_computing_structure_solution 'SHELXS-97 (Sheldrick, 2008)'
_diffrn_ambient_temperature 302(2)
_diffrn_measured_fraction_theta_full 0.996
_diffrn_measured_fraction_theta_max 0.996
_diffrn_measurement_device_type 'Bruker SMART 1000 CCD'
_diffrn_measurement_method '\w & \f scans'
_diffrn_radiation_monochromator graphite
_diffrn_radiation_type MoK\a
_diffrn_radiation_wavelength 0.71073
_diffrn_reflns_av_R_equivalents 0.0147
_diffrn_reflns_av_unetI/netI 0.0159
_diffrn_reflns_Laue_measured_fraction_full 0.996
_diffrn_reflns_Laue_measured_fraction_max 0.996
_diffrn_reflns_limit_h_max 11
_diffrn_reflns_limit_h_min -16
_diffrn_reflns_limit_k_max 10
_diffrn_reflns_limit_k_min -9
_diffrn_reflns_limit_l_max 17
_diffrn_reflns_limit_l_min -17
_diffrn_reflns_number 8512
_diffrn_reflns_point_group_measured_fraction_full 0.996
_diffrn_reflns_point_group_measured_fraction_max 0.996
_diffrn_reflns_theta_full 25.026
_diffrn_reflns_theta_max 25.026
_diffrn_reflns_theta_min 2.599
_diffrn_source 'fine-focus sealed tube'
_exptl_absorpt_coefficient_mu 2.610
_exptl_absorpt_correction_T_max 0.8184
_exptl_absorpt_correction_T_min 0.3552
_exptl_absorpt_correction_type multi-scan
_exptl_absorpt_process_details 'SADABS (Sheldrick, 2004)'
_exptl_crystal_colour colourless
_exptl_crystal_density_diffrn 1.586
_exptl_crystal_description plate
_exptl_crystal_F_000 768
_exptl_crystal_size_max 0.500
_exptl_crystal_size_mid 0.340
_exptl_crystal_size_min 0.080
_refine_diff_density_max 0.417
_refine_diff_density_min -0.372
_refine_diff_density_rms 0.041
_refine_ls_extinction_method none
_refine_ls_goodness_of_fit_ref 1.028
_refine_ls_hydrogen_treatment mixed
_refine_ls_matrix_type full
_refine_ls_number_parameters 231
_refine_ls_number_reflns 2796
_refine_ls_number_restraints 10
_refine_ls_restrained_S_all 1.034
_refine_ls_R_factor_all 0.0437
_refine_ls_R_factor_gt 0.0340
_refine_ls_shift/su_max 0.001
_refine_ls_shift/su_mean 0.000
_refine_ls_structure_factor_coef Fsqd
_refine_ls_weighting_details 'w=1/[\s^2^(Fo^2^)+(0.0414P)^2^+0.8056P] where P=(Fo^2^+2Fc^2^)/3'
_refine_ls_weighting_scheme calc
_refine_ls_wR_factor_gt 0.0857
_refine_ls_wR_factor_ref 0.0909
_reflns_Friedel_coverage 0.000
_reflns_number_gt 2256
_reflns_number_total 2796
_reflns_threshold_expression 'I > 2\s(I)'
_cod_data_source_file ol7b01988_si_003.cif
_cod_data_source_block wt2407w-shelxl
_cod_depositor_comments 'Adding full bibliography for 1546802.cif.'
_cod_database_code 1546802
_shelx_shelxl_version_number 2014/7
_shelx_space_group_comment
;
The symmetry employed for this shelxl refinement is uniquely defined
by the following loop, which should always be used as a source of
symmetry information in preference to the above space-group names.
They are only intended as comments.
;
_shelx_estimated_absorpt_t_min 0.355
_shelx_estimated_absorpt_t_max 0.818

loop_
_space_group_symop_operation_xyz
'x, y, z'
'-x+1/2, y+1/2, -z+1/2'
'-x, -y, -z'
'x-1/2, -y-1/2, z-1/2'

loop_
_atom_site_label
_atom_site_type_symbol
_atom_site_fract_x
_atom_site_fract_y
_atom_site_fract_z
_atom_site_U_iso_or_equiv
_atom_site_adp_type
_atom_site_occupancy
_atom_site_site_symmetry_order
_atom_site_calc_flag
_atom_site_refinement_flags_posn
_atom_site_refinement_flags_adp
_atom_site_refinement_flags_occupancy
_atom_site_disorder_assembly
_atom_site_disorder_group
Br1 Br -0.06739(3) 0.27590(5) 0.99910(2) 0.09522(18) Uani 1 1 d . . . . .
O1 O 0.0119(2) 0.2844(3) 0.52508(17) 0.0881(6) Uani 1 1 d . . . . .
O3 O 0.16272(16) 0.7425(2) 0.76516(18) 0.0806(6) Uani 1 1 d . . . . .
O4 O -0.14191(16) 0.5584(3) 0.55123(13) 0.0665(5) Uani 1 1 d . . . . .
H4 H -0.105(2) 0.604(3) 0.531(2) 0.059(9) Uiso 1 1 d . . . . .
N1 N -0.05932(18) 0.7865(3) 0.73317(16) 0.0610(5) Uani 1 1 d . . . . .
N2 N -0.0926(2) 0.8931(3) 0.7563(2) 0.0871(8) Uani 1 1 d . . . . .
C1 C -0.0308(2) 0.2883(3) 0.5827(2) 0.0642(7) Uani 1 1 d . . . . .
C2 C 0.00236(19) 0.3984(3) 0.67104(17) 0.0538(6) Uani 1 1 d . . . . .
C3 C 0.1027(2) 0.4928(3) 0.6820(2) 0.0610(6) Uani 1 1 d . . . . .
H3A H 0.1667 0.4386 0.7248 0.073 Uiso 1 1 calc R U . . .
H3B H 0.1069 0.5078 0.6190 0.073 Uiso 1 1 calc R U . . .
C4 C 0.0916(2) 0.6483(3) 0.72546(18) 0.0591(6) Uani 1 1 d . . . . .
C5 C -0.01972(19) 0.6612(3) 0.70840(17) 0.0532(6) Uani 1 1 d . . . . .
C6 C -0.08751(19) 0.5261(3) 0.65286(16) 0.0525(6) Uani 1 1 d . . . . .
C7 C -0.17272(19) 0.4756(3) 0.68787(18) 0.0585(6) Uani 1 1 d . . . . .
H7A H -0.2096 0.3846 0.6509 0.070 Uiso 1 1 calc R U . . .
H7B H -0.2246 0.5594 0.6759 0.070 Uiso 1 1 calc R U . . .
C8 C -0.1266(2) 0.4356(3) 0.79595(18) 0.0613(6) Uani 1 1 d . . . . .
H8A H -0.1042 0.5315 0.8335 0.074 Uiso 1 1 calc R U . . .
H8B H -0.1818 0.3876 0.8128 0.074 Uiso 1 1 calc R U . . .
C9 C -0.03316(19) 0.3261(3) 0.82332(17) 0.0549(6) Uani 1 1 d . . . . .
C10 C 0.0008(2) 0.2410(3) 0.9111(2) 0.0675(8) Uani 1 1 d . . . . .
C11 C 0.0826(3) 0.1332(4) 0.9366(2) 0.0834(10) Uani 1 1 d . . . . .
H11 H 0.1035 0.0797 0.9956 0.100 Uiso 1 1 calc R U . . .
C12 C 0.1326(3) 0.1057(4) 0.8749(3) 0.0862(10) Uani 1 1 d . . . . .
H12 H 0.1855 0.0294 0.8901 0.103 Uiso 1 1 calc R U . . .
C13 C 0.1049(2) 0.1908(3) 0.7898(2) 0.0728(8) Uani 1 1 d . . . . .
H13 H 0.1409 0.1738 0.7489 0.087 Uiso 1 1 calc R U . . .
C14 C 0.02312(19) 0.3024(3) 0.76413(18) 0.0557(6) Uani 1 1 d . . . . .
O2 O -0.11062(17) 0.1972(2) 0.57622(15) 0.0773(6) Uani 1 1 d D . . . .
C15 C -0.1419(5) 0.0872(8) 0.4913(5) 0.087(2) Uani 0.758(10) 1 d D . P A 1
H15A H -0.1609 0.1451 0.4307 0.104 Uiso 0.758(10) 1 calc R U P A 1
H15B H -0.0834 0.0167 0.4980 0.104 Uiso 0.758(10) 1 calc R U P A 1
C16 C -0.2332(4) -0.0001(6) 0.4921(3) 0.0858(19) Uani 0.758(10) 1 d D . P A 1
H16A H -0.2567 -0.0730 0.4386 0.129 Uiso 0.758(10) 1 calc R U P A 1
H16B H -0.2131 -0.0564 0.5525 0.129 Uiso 0.758(10) 1 calc R U P A 1
H16C H -0.2901 0.0713 0.4856 0.129 Uiso 0.758(10) 1 calc R U P A 1
C15' C -0.1889(15) 0.1188(17) 0.4826(11) 0.083(6) Uani 0.242(10) 1 d D U P A 2
H15C H -0.2626 0.1278 0.4757 0.099 Uiso 0.242(10) 1 calc R U P A 2
H15D H -0.1816 0.1581 0.4244 0.099 Uiso 0.242(10) 1 calc R U P A 2
C16' C -0.1474(18) -0.039(2) 0.5075(19) 0.149(10) Uani 0.242(10) 1 d D . P A 2
H16D H -0.1876 -0.1098 0.4558 0.224 Uiso 0.242(10) 1 calc R U P A 2
H16E H -0.0737 -0.0416 0.5162 0.224 Uiso 0.242(10) 1 calc R U P A 2
H16F H -0.1536 -0.0715 0.5669 0.224 Uiso 0.242(10) 1 calc R U P A 2

loop_
_atom_site_aniso_label
_atom_site_aniso_U_11
_atom_site_aniso_U_22
_atom_site_aniso_U_33
_atom_site_aniso_U_23
_atom_site_aniso_U_13
_atom_site_aniso_U_12
Br1 0.1288(4) 0.0943(3) 0.0614(2) 0.01042(16) 0.0359(2) -0.0247(2)
O1 0.1126(18) 0.0865(15) 0.0794(15) -0.0170(11) 0.0528(14) -0.0142(13)
O3 0.0611(12) 0.0734(13) 0.1033(16) -0.0152(11) 0.0279(12) -0.0165(10)
O4 0.0648(12) 0.0791(13) 0.0441(9) 0.0084(9) 0.0088(9) -0.0035(10)
N1 0.0560(13) 0.0634(14) 0.0547(12) 0.0017(11) 0.0120(10) -0.0007(11)
N2 0.0784(18) 0.0762(18) 0.097(2) -0.0142(15) 0.0236(15) 0.0090(14)
C1 0.0697(18) 0.0584(15) 0.0617(16) -0.0012(13) 0.0226(14) -0.0010(14)
C2 0.0498(14) 0.0560(14) 0.0527(13) -0.0012(11) 0.0169(11) -0.0027(11)
C3 0.0541(14) 0.0624(15) 0.0671(16) 0.0019(13) 0.0244(12) -0.0010(12)
C4 0.0563(16) 0.0600(15) 0.0570(14) 0.0031(12) 0.0180(12) -0.0056(13)
C5 0.0525(15) 0.0542(14) 0.0492(13) 0.0021(11) 0.0157(11) 0.0021(11)
C6 0.0503(13) 0.0586(14) 0.0403(12) 0.0034(10) 0.0087(10) -0.0009(11)
C7 0.0452(13) 0.0687(16) 0.0543(14) 0.0043(12) 0.0114(11) -0.0002(12)
C8 0.0567(15) 0.0711(17) 0.0562(14) 0.0043(12) 0.0224(12) -0.0066(13)
C9 0.0502(14) 0.0538(14) 0.0482(13) 0.0027(11) 0.0055(11) -0.0114(11)
C10 0.0701(18) 0.0632(16) 0.0536(15) 0.0057(12) 0.0074(13) -0.0213(14)
C11 0.078(2) 0.0677(19) 0.0707(19) 0.0207(16) -0.0071(17) -0.0133(16)
C12 0.066(2) 0.0654(19) 0.101(2) 0.0220(18) 0.0043(18) 0.0044(15)
C13 0.0575(17) 0.0641(17) 0.085(2) 0.0061(15) 0.0152(15) 0.0037(13)
C14 0.0477(14) 0.0531(14) 0.0548(14) 0.0025(11) 0.0075(11) -0.0061(11)
O2 0.0805(14) 0.0758(13) 0.0699(12) -0.0207(10) 0.0234(10) -0.0224(11)
C15 0.075(4) 0.084(4) 0.095(4) -0.034(3) 0.025(3) -0.005(3)
C16 0.087(4) 0.069(3) 0.083(3) -0.008(2) 0.013(2) -0.014(3)
C15' 0.084(10) 0.068(8) 0.090(8) 0.034(6) 0.027(7) 0.011(7)
C16' 0.125(19) 0.103(16) 0.24(3) 0.048(16) 0.095(17) 0.063(13)

loop_
_atom_type_symbol
_atom_type_description
_atom_type_scat_dispersion_real
_atom_type_scat_dispersion_imag
_atom_type_scat_source
C C 0.0033 0.0016 'International Tables Vol C Tables 4.2.6.8 and 6.1.1.4'
H H 0.0000 0.0000 'International Tables Vol C Tables 4.2.6.8 and 6.1.1.4'
N N 0.0061 0.0033 'International Tables Vol C Tables 4.2.6.8 and 6.1.1.4'
O O 0.0106 0.0060 'International Tables Vol C Tables 4.2.6.8 and 6.1.1.4'
Br Br -0.2901 2.4595 'International Tables Vol C Tables 4.2.6.8 and 6.1.1.4'

loop_
_geom_angle_atom_site_label_1
_geom_angle_atom_site_label_2
_geom_angle_atom_site_label_3
_geom_angle
C6 O4 H4 111(2)
N2 N1 C5 178.6(3)
O1 C1 O2 123.1(3)
O1 C1 C2 124.3(3)
O2 C1 C2 112.5(2)
C1 C2 C14 109.7(2)
C1 C2 C3 111.2(2)
C14 C2 C3 109.9(2)
C1 C2 C6 109.09(19)
C14 C2 C6 112.2(2)
C3 C2 C6 104.7(2)
C4 C3 C2 105.8(2)
C4 C3 H3A 110.6
C2 C3 H3A 110.6
C4 C3 H3B 110.6
C2 C3 H3B 110.6
H3A C3 H3B 108.7
O3 C4 C5 128.1(3)
O3 C4 C3 126.4(2)
C5 C4 C3 105.5(2)
N1 C5 C4 122.2(2)
N1 C5 C6 123.1(2)
C4 C5 C6 114.5(2)
O4 C6 C5 112.8(2)
O4 C6 C7 105.8(2)
C5 C6 C7 114.7(2)
O4 C6 C2 111.1(2)
C5 C6 C2 99.60(18)
C7 C6 C2 113.1(2)
C6 C7 C8 112.0(2)
C6 C7 H7A 109.2
C8 C7 H7A 109.2
C6 C7 H7B 109.2
C8 C7 H7B 109.2
H7A C7 H7B 107.9
C9 C8 C7 112.5(2)
C9 C8 H8A 109.1
C7 C8 H8A 109.1
C9 C8 H8B 109.1
C7 C8 H8B 109.1
H8A C8 H8B 107.8
C14 C9 C10 116.9(3)
C14 C9 C8 122.5(2)
C10 C9 C8 120.6(3)
C11 C10 C9 122.5(3)
C11 C10 Br1 118.3(2)
C9 C10 Br1 119.2(2)
C12 C11 C10 119.5(3)
C12 C11 H11 120.3
C10 C11 H11 120.3
C11 C12 C13 120.0(3)
C11 C12 H12 120.0
C13 C12 H12 120.0
C12 C13 C14 120.7(3)
C12 C13 H13 119.6
C14 C13 H13 119.6
C9 C14 C13 120.2(2)
C9 C14 C2 122.8(2)
C13 C14 C2 117.0(3)
C1 O2 C15 112.8(3)
C1 O2 C15' 125.9(8)
C16 C15 O2 106.0(4)
C16 C15 H15A 110.5
O2 C15 H15A 110.5
C16 C15 H15B 110.5
O2 C15 H15B 110.5
H15A C15 H15B 108.7
C15 C16 H16A 109.5
C15 C16 H16B 109.5
H16A C16 H16B 109.5
C15 C16 H16C 109.5
H16A C16 H16C 109.5
H16B C16 H16C 109.5
C16' C15' O2 96.3(14)
C16' C15' H15C 112.5
O2 C15' H15C 112.5
C16' C15' H15D 112.5
O2 C15' H15D 112.5
H15C C15' H15D 110.0
C15' C16' H16D 109.5
C15' C16' H16E 109.5
H16D C16' H16E 109.5
C15' C16' H16F 109.5
H16D C16' H16F 109.5
H16E C16' H16F 109.5

loop_
_geom_bond_atom_site_label_1
_geom_bond_atom_site_label_2
_geom_bond_distance
Br1 C10 1.902(3)
O1 C1 1.209(4)
O3 C4 1.218(3)
O4 C6 1.427(3)
O4 H4 0.79(3)
N1 N2 1.127(3)
N1 C5 1.312(4)
C1 O2 1.308(3)
C1 C2 1.533(4)
C2 C14 1.537(3)
C2 C3 1.538(3)
C2 C6 1.579(3)
C3 C4 1.508(4)
C3 H3A 0.9700
C3 H3B 0.9700
C4 C5 1.438(4)
C5 C6 1.504(3)
C6 C7 1.508(3)
C7 C8 1.519(3)
C7 H7A 0.9700
C7 H7B 0.9700
C8 C9 1.499(4)
C8 H8A 0.9700
C8 H8B 0.9700
C9 C14 1.390(4)
C9 C10 1.405(4)
C10 C11 1.376(5)
C11 C12 1.362(5)
C11 H11 0.9300
C12 C13 1.378(4)
C12 H12 0.9300
C13 C14 1.399(4)
C13 H13 0.9300
O2 C15 1.495(5)
O2 C15' 1.536(14)
C15 C16 1.452(7)
C15 H15A 0.9700
C15 H15B 0.9700
C16 H16A 0.9600
C16 H16B 0.9600
C16 H16C 0.9600
C15' C16' 1.453(12)
C15' H15C 0.9700
C15' H15D 0.9700
C16' H16D 0.9600
C16' H16E 0.9600
C16' H16F 0.9600

loop_
_geom_hbond_atom_site_label_D
_geom_hbond_atom_site_label_H
_geom_hbond_atom_site_label_A
_geom_hbond_distance_DH
_geom_hbond_distance_HA
_geom_hbond_distance_DA
_geom_hbond_angle_DHA
_geom_hbond_site_symmetry_A
O4 H4 O1 0.79(3) 2.00(3) 2.790(3) 178(3) 3_566
